data_7703619
loop_
_publ_author_name
'Abdel-Magied, Ahmed F'
'Theibich, Yusuf'
'Singh, Amrendra K.'
'Rahaman, Ahibur'
'Doverbratt, Isa'
'Raha, Arun K.'
'Haukka, Matti'
'Richmond, Michael G.'
'Nordlander, Ebbe'

_publ_section_title
;
 Asymmetric hydrogenation of an \a-unsaturated carboxylic acid catalyzed
 by intact chiral transition metal carbonyl clusters - diastereomeric
 control of enantioselectivity.
;
_journal_issue 14
_journal_name_full 'Dalton transactions (Cambridge, England : 2003)'
_journal_page_first 4244
_journal_page_last 4256
_journal_paper_doi 10.1039/c9dt04799a
_journal_volume 49
_journal_year 2020
_chemical_formula_moiety 'C43 H46 Fe O7 P2 Ru3 S'
_chemical_formula_sum 'C43 H46 Fe O7 P2 Ru3 S'
_chemical_formula_weight 1127.86
_space_group_crystal_system orthorhombic
_space_group_IT_number 18
_space_group_name_Hall 'P 2 2ab'
_space_group_name_H-M_alt 'P 21 21 2'
_atom_sites_solution_hydrogens mixed
_audit_creation_method SHELXL-2017/1
_audit_update_record
;
2020-01-27 deposited with the CCDC.	2020-02-26 downloaded from the CCDC.
;
_cell_angle_alpha 90
_cell_angle_beta 90
_cell_angle_gamma 90
_cell_formula_units_Z 4
_cell_length_a 15.06019(16)
_cell_length_b 18.1823(2)
_cell_length_c 15.73196(19)
_cell_measurement_reflns_used 43187
_cell_measurement_temperature 170(2)
_cell_measurement_theta_max 33.6910
_cell_measurement_theta_min 2.5670
_cell_volume 4307.87(8)
_computing_cell_refinement
;
CrysAlisPro, Agilent Technologies,
Version 1.171.37.31 (release 14-01-2014 CrysAlis171 .NET)
(compiled Jan 14 2014,18:38:05)
;
_computing_data_collection
;
CrysAlisPro, Agilent Technologies,
Version 1.171.37.31 (release 14-01-2014 CrysAlis171 .NET)
(compiled Jan 14 2014,18:38:05)
;
_computing_data_reduction
;
CrysAlisPro, Agilent Technologies,
Version 1.171.37.31 (release 14-01-2014 CrysAlis171 .NET)
(compiled Jan 14 2014,18:38:05)
;
_computing_molecular_graphics 'UCSF Chimera (Petterssen et al. 2004)'
_computing_publication_material 'SHELXL-2017/1 (Sheldrick, 2017)'
_computing_structure_refinement 'SHELXL-2017/1 (Sheldrick, 2017)'
_computing_structure_solution 'SUPERFLIP (Palatinus & Chapuis, 2007)'
_diffrn_ambient_temperature 170(2)
_diffrn_detector_area_resol_mean 16.0107
_diffrn_measured_fraction_theta_full 0.999
_diffrn_measured_fraction_theta_max 0.974
_diffrn_measurement_device '\k-geometry diffractometer'
_diffrn_measurement_device_type 'SuperNova, Single source at offset, Eos'
_diffrn_measurement_method '\f scans and \w scans with \k offset'
_diffrn_radiation_monochromator mirror
_diffrn_radiation_type MoK\a
_diffrn_radiation_wavelength 0.71073
_diffrn_reflns_av_R_equivalents 0.0583
_diffrn_reflns_av_unetI/netI 0.0374
_diffrn_reflns_Laue_measured_fraction_full 0.999
_diffrn_reflns_Laue_measured_fraction_max 0.974
_diffrn_reflns_limit_h_max 24
_diffrn_reflns_limit_h_min -23
_diffrn_reflns_limit_k_max 29
_diffrn_reflns_limit_k_min -29
_diffrn_reflns_limit_l_max 24
_diffrn_reflns_limit_l_min -25
_diffrn_reflns_number 115230
_diffrn_reflns_point_group_measured_fraction_full 1.000
_diffrn_reflns_point_group_measured_fraction_max 0.960
_diffrn_reflns_theta_full 25.242
_diffrn_reflns_theta_max 34.743
_diffrn_reflns_theta_min 1.872
_diffrn_source micro-source
_exptl_absorpt_coefficient_mu 1.533
_exptl_absorpt_correction_T_max 0.868
_exptl_absorpt_correction_T_min 0.742
_exptl_absorpt_correction_type analytical
_exptl_absorpt_process_details
;
CrysAlisPro, Agilent Technologies,
Version 1.171.37.31 (release 14-01-2014 CrysAlis171 .NET)
(compiled Jan 14 2014,18:38:05)
Analytical numeric absorption correction using a multifaceted crystal
model based on expressions derived by R.C. Clark & J.S. Reid.
(Clark, R. C. & Reid, J. S. (1995). Acta Cryst. A51, 887-897)
Empirical absorption correction using spherical harmonics,
implemented in SCALE3 ABSPACK scaling algorithm.
;
_exptl_crystal_colour orange
_exptl_crystal_density_diffrn 1.739
_exptl_crystal_description block
_exptl_crystal_F_000 2256
_exptl_crystal_size_max 0.228
_exptl_crystal_size_mid 0.124
_exptl_crystal_size_min 0.086
_refine_diff_density_max 0.552
_refine_diff_density_min -0.835
_refine_diff_density_rms 0.097
_refine_ls_abs_structure_details
;
 Flack x determined using 6725 quotients [(I+)-(I-)]/[(I+)+(I-)]
 (Parsons, Flack and Wagner, Acta Cryst. B69 (2013) 249-259).
;
_refine_ls_abs_structure_Flack -0.019(8)
_refine_ls_extinction_method none
_refine_ls_goodness_of_fit_ref 1.077
_refine_ls_hydrogen_treatment mixed
_refine_ls_matrix_type full
_refine_ls_number_parameters 503
_refine_ls_number_reflns 17855
_refine_ls_number_restraints 0
_refine_ls_restrained_S_all 1.077
_refine_ls_R_factor_all 0.0378
_refine_ls_R_factor_gt 0.0300
_refine_ls_shift/su_max 0.001
_refine_ls_shift/su_mean 0.000
_refine_ls_structure_factor_coef Fsqd
_refine_ls_weighting_details 'w=1/[\s^2^(Fo^2^)+(0.0266P)^2^+0.3873P] where P=(Fo^2^+2Fc^2^)/3'
_refine_ls_weighting_scheme calc
_refine_ls_wR_factor_gt 0.0608
_refine_ls_wR_factor_ref 0.0645
_reflns_Friedel_coverage 0.817
_reflns_Friedel_fraction_full 1.000
_reflns_Friedel_fraction_max 0.943
_reflns_number_gt 16162
_reflns_number_total 17855
_reflns_threshold_expression 'I > 2\s(I)'
_cod_data_source_file c9dt04799a2.cif
_cod_data_source_block af_j1
_cod_depositor_comments 'Adding full bibliography for 7703615--7703621.cif.'
_cod_database_code 7703619
_shelx_shelxl_version_number 2017/1
_shelx_space_group_comment
;
The symmetry employed for this shelxl refinement is uniquely defined
by the following loop, which should always be used as a source of
symmetry information in preference to the above space-group names.
They are only intended as comments.
;
_shelx_estimated_absorpt_t_min 0.722
_shelx_estimated_absorpt_t_max 0.879

loop_
_space_group_symop_operation_xyz
'x, y, z'
'-x, -y, z'
'x+1/2, -y+1/2, -z'
'-x+1/2, y+1/2, -z'

loop_
_atom_site_label
_atom_site_type_symbol
_atom_site_fract_x
_atom_site_fract_y
_atom_site_fract_z
_atom_site_U_iso_or_equiv
_atom_site_adp_type
_atom_site_occupancy
_atom_site_site_symmetry_order
_atom_site_calc_flag
_atom_site_refinement_flags_posn
_atom_site_refinement_flags_adp
_atom_site_refinement_flags_occupancy
_atom_site_disorder_assembly
_atom_site_disorder_group
Ru1 Ru 0.08440(2) 0.24013(2) 0.36813(2) 0.01822(5) Uani 1 1 d . . . . .
Ru2 Ru 0.05566(2) 0.27120(2) 0.18765(2) 0.01832(5) Uani 1 1 d . . . . .
Ru3 Ru -0.03481(2) 0.34685(2) 0.32444(2) 0.02171(5) Uani 1 1 d . . . . .
Fe4 Fe 0.24920(3) 0.00400(2) 0.23428(3) 0.02477(9) Uani 1 1 d . . . . .
H1H H 0.075(2) 0.201(2) 0.262(3) 0.031(10) Uiso 1 1 d . . . . .
H2H H -0.052(3) 0.282(2) 0.234(3) 0.039(11) Uiso 1 1 d . . . . .
S1 S 0.11889(5) 0.34958(4) 0.29327(5) 0.02080(13) Uani 1 1 d . . . . .
P1 P 0.20496(5) 0.16030(4) 0.37780(5) 0.01757(13) Uani 1 1 d . . . . .
P2 P 0.19231(5) 0.24776(4) 0.11548(5) 0.01755(13) Uani 1 1 d . . . . .
O1 O -0.0590(2) 0.12804(16) 0.40900(19) 0.0453(7) Uani 1 1 d . . . . .
O2 O 0.12911(17) 0.30393(15) 0.53993(16) 0.0352(6) Uani 1 1 d . . . . .
O3 O -0.04729(19) 0.14748(15) 0.10330(18) 0.0420(7) Uani 1 1 d . . . . .
O4 O -0.00897(19) 0.38705(15) 0.06288(18) 0.0401(6) Uani 1 1 d . . . . .
O5 O -0.20515(19) 0.2678(2) 0.3772(2) 0.0527(8) Uani 1 1 d . . . . .
O6 O -0.0115(2) 0.42177(15) 0.49561(17) 0.0412(6) Uani 1 1 d . . . . .
O7 O -0.1172(2) 0.47460(15) 0.2237(2) 0.0481(8) Uani 1 1 d . . . . .
C1 C -0.0026(2) 0.16977(18) 0.3969(2) 0.0275(6) Uani 1 1 d . . . . .
C1A C 0.1438(3) 0.0490(3) 0.5990(3) 0.0474(11) Uani 1 1 d . . . . .
H1A H 0.097330 0.049398 0.639904 0.057 Uiso 1 1 calc R U . . .
C2 C 0.1082(2) 0.27854(18) 0.4764(2) 0.0242(6) Uani 1 1 d . . . . .
C3 C -0.0072(2) 0.19411(17) 0.1330(2) 0.0256(6) Uani 1 1 d . . . . .
C4 C 0.0201(2) 0.34426(18) 0.1081(2) 0.0257(6) Uani 1 1 d . . . . .
C5 C 0.4103(2) 0.30783(19) 0.3929(2) 0.0309(7) Uani 1 1 d . . . . .
H5 H 0.417877 0.356825 0.412563 0.037 Uiso 1 1 calc R U . . .
C6 C -0.1418(2) 0.2981(2) 0.3578(2) 0.0317(7) Uani 1 1 d . . . . .
C7 C -0.0849(2) 0.42819(18) 0.2619(2) 0.0311(7) Uani 1 1 d . . . . .
C8 C 0.2084(2) 0.09871(16) 0.47030(19) 0.0210(6) Uani 1 1 d . . . . .
C9 C -0.0217(2) 0.39475(18) 0.4307(2) 0.0282(7) Uani 1 1 d . . . . .
C10 C 0.1415(3) 0.0979(2) 0.5307(2) 0.0364(8) Uani 1 1 d . . . . .
H10 H 0.093257 0.131295 0.525507 0.044 Uiso 1 1 calc R U . . .
C11 C 0.2131(3) -0.0001(2) 0.6075(2) 0.0383(8) Uani 1 1 d . . . . .
H11 H 0.213918 -0.034145 0.653299 0.046 Uiso 1 1 calc R U . . .
C12 C 0.2812(3) 0.0008(2) 0.5491(2) 0.0374(8) Uani 1 1 d . . . . .
H12 H 0.329800 -0.032132 0.555173 0.045 Uiso 1 1 calc R U . . .
C13 C 0.2789(2) 0.0498(2) 0.4812(2) 0.0317(7) Uani 1 1 d . . . . .
H13 H 0.326338 0.050051 0.441456 0.038 Uiso 1 1 calc R U . . .
C14 C 0.31685(19) 0.20070(17) 0.37326(19) 0.0213(5) Uani 1 1 d . . . . .
C15 C 0.3283(2) 0.27329(19) 0.4017(2) 0.0255(6) Uani 1 1 d . . . . .
H15 H 0.280018 0.298865 0.426972 0.031 Uiso 1 1 calc R U . . .
C16 C 0.32439(19) 0.34447(17) 0.1858(2) 0.0244(6) Uani 1 1 d . . . . .
H16A H 0.284168 0.355457 0.233931 0.029 Uiso 1 1 calc R U . . .
H16B H 0.360072 0.300668 0.200989 0.029 Uiso 1 1 calc R U . . .
C17 C 0.4805(2) 0.2714(2) 0.3557(2) 0.0321(7) Uani 1 1 d . . . . .
H17 H 0.535823 0.295746 0.348513 0.039 Uiso 1 1 calc R U . . .
C18 C 0.4706(2) 0.1989(2) 0.3288(2) 0.0300(7) Uani 1 1 d . . . . .
H18 H 0.519451 0.173501 0.304358 0.036 Uiso 1 1 calc R U . . .
C19 C 0.3890(2) 0.16365(18) 0.3378(2) 0.0256(6) Uani 1 1 d . . . . .
H19 H 0.382443 0.114102 0.319752 0.031 Uiso 1 1 calc R U . . .
C20 C 0.19475(19) 0.09680(16) 0.29003(19) 0.0186(5) Uani 1 1 d . . . . .
C21 C 0.21151(19) 0.11178(16) 0.20147(18) 0.0187(5) Uani 1 1 d . . . . .
C22 C 0.1645(2) 0.05800(17) 0.1529(2) 0.0243(6) Uani 1 1 d . . . . .
H22 H 0.165306 0.053740 0.092733 0.029 Uiso 1 1 calc R U . . .
C23 C 0.1163(2) 0.01175(18) 0.2097(2) 0.0271(6) Uani 1 1 d . . . . .
H23 H 0.078222 -0.027593 0.193960 0.032 Uiso 1 1 calc R U . . .
C24 C 0.1353(2) 0.03491(17) 0.2943(2) 0.0242(6) Uani 1 1 d . . . . .
H24 H 0.112607 0.013259 0.344740 0.029 Uiso 1 1 calc R U . . .
C25 C 0.3709(4) -0.0311(3) 0.1958(4) 0.0399(12) Uani 0.546(11) 1 d G . P A 1
H25 H 0.412019 -0.003173 0.163288 0.048 Uiso 0.546(11) 1 calc R U P A 1
C26 C 0.3033(5) -0.0775(3) 0.1628(2) 0.0399(12) Uani 0.546(11) 1 d G . P A 1
H26 H 0.291246 -0.085976 0.104327 0.048 Uiso 0.546(11) 1 calc R U P A 1
C27 C 0.2570(3) -0.1089(3) 0.2325(4) 0.0399(12) Uani 0.546(11) 1 d G . P A 1
H27 H 0.208441 -0.142139 0.228845 0.048 Uiso 0.546(11) 1 calc R U P A 1
C28 C 0.2959(4) -0.0820(3) 0.3086(3) 0.0399(12) Uani 0.546(11) 1 d G . P A 1
H28 H 0.278038 -0.094047 0.364762 0.048 Uiso 0.546(11) 1 calc R U P A 1
C29 C 0.3664(4) -0.0339(3) 0.2859(3) 0.0399(12) Uani 0.546(11) 1 d G . P A 1
H29 H 0.403856 -0.008161 0.324246 0.048 Uiso 0.546(11) 1 calc R U P A 1
C25B C 0.3888(4) -0.0152(3) 0.2256(5) 0.0416(15) Uani 0.454(11) 1 d G . P A 2
H25B H 0.434701 0.020355 0.220926 0.050 Uiso 0.454(11) 1 calc R U P A 2
C26B C 0.3420(5) -0.0480(4) 0.1570(3) 0.0416(15) Uani 0.454(11) 1 d G . P A 2
H26B H 0.351168 -0.038218 0.098352 0.050 Uiso 0.454(11) 1 calc R U P A 2
C27B C 0.2791(5) -0.0980(3) 0.1915(5) 0.0416(15) Uani 0.454(11) 1 d G . P A 2
H27B H 0.238836 -0.127489 0.159937 0.050 Uiso 0.454(11) 1 calc R U P A 2
C28B C 0.2870(5) -0.0961(3) 0.2814(5) 0.0416(15) Uani 0.454(11) 1 d G . P A 2
H28B H 0.252943 -0.124088 0.320573 0.050 Uiso 0.454(11) 1 calc R U P A 2
C29B C 0.3548(5) -0.0449(4) 0.3025(3) 0.0416(15) Uani 0.454(11) 1 d G . P A 2
H29B H 0.373995 -0.032715 0.358267 0.050 Uiso 0.454(11) 1 calc R U P A 2
C30 C 0.26397(18) 0.17671(16) 0.16793(19) 0.0194(5) Uani 1 1 d . . . . .
H30 H 0.287348 0.201621 0.219995 0.023 Uiso 1 1 calc R U . . .
C31 C 0.3471(2) 0.1545(2) 0.1181(2) 0.0275(6) Uani 1 1 d . . . . .
H31A H 0.329959 0.123803 0.069560 0.041 Uiso 1 1 calc R U . . .
H31B H 0.387145 0.126700 0.155233 0.041 Uiso 1 1 calc R U . . .
H31C H 0.377450 0.198732 0.097518 0.041 Uiso 1 1 calc R U . . .
C32 C 0.1791(2) 0.21510(16) 0.00302(18) 0.0211(5) Uani 1 1 d . . . . .
H32 H 0.171322 0.160595 0.007201 0.025 Uiso 1 1 calc R U . . .
C33 C 0.2598(2) 0.22647(19) -0.05628(19) 0.0246(6) Uani 1 1 d . . . . .
H33A H 0.266111 0.279455 -0.069444 0.030 Uiso 1 1 calc R U . . .
H33B H 0.314479 0.210190 -0.026841 0.030 Uiso 1 1 calc R U . . .
C34 C 0.2492(2) 0.1834(2) -0.1388(2) 0.0299(7) Uani 1 1 d . . . . .
H34A H 0.247730 0.130139 -0.125848 0.036 Uiso 1 1 calc R U . . .
H34B H 0.301157 0.192809 -0.175812 0.036 Uiso 1 1 calc R U . . .
C35 C 0.1644(2) 0.2048(2) -0.1861(2) 0.0315(7) Uani 1 1 d . . . . .
H35A H 0.170112 0.255654 -0.207901 0.038 Uiso 1 1 calc R U . . .
H35B H 0.155950 0.171609 -0.235355 0.038 Uiso 1 1 calc R U . . .
C36 C 0.0840(2) 0.19987(19) -0.1280(2) 0.0293(6) Uani 1 1 d . . . . .
H36A H 0.072488 0.147593 -0.114372 0.035 Uiso 1 1 calc R U . . .
H36B H 0.031411 0.219309 -0.158311 0.035 Uiso 1 1 calc R U . . .
C37 C 0.0968(2) 0.24290(18) -0.04512(19) 0.0247(6) Uani 1 1 d . . . . .
H37A H 0.043488 0.237065 -0.008865 0.030 Uiso 1 1 calc R U . . .
H37B H 0.103847 0.295855 -0.058096 0.030 Uiso 1 1 calc R U . . .
C38 C 0.2692(2) 0.32789(16) 0.10606(19) 0.0206(5) Uani 1 1 d . . . . .
H38 H 0.312237 0.315762 0.059741 0.025 Uiso 1 1 calc R U . . .
C39 C 0.2192(2) 0.39692(17) 0.0777(2) 0.0254(6) Uani 1 1 d . . . . .
H39A H 0.175711 0.410817 0.122113 0.030 Uiso 1 1 calc R U . . .
H39B H 0.185846 0.385990 0.024963 0.030 Uiso 1 1 calc R U . . .
C40 C 0.2821(3) 0.46171(19) 0.0616(2) 0.0334(8) Uani 1 1 d . . . . .
H40A H 0.322631 0.449588 0.014102 0.040 Uiso 1 1 calc R U . . .
H40B H 0.247195 0.505638 0.045256 0.040 Uiso 1 1 calc R U . . .
C41 C 0.3362(2) 0.47859(18) 0.1413(3) 0.0342(8) Uani 1 1 d . . . . .
H41A H 0.296157 0.495589 0.187088 0.041 Uiso 1 1 calc R U . . .
H41B H 0.379054 0.518513 0.128934 0.041 Uiso 1 1 calc R U . . .
C42 C 0.3864(2) 0.41018(19) 0.1707(3) 0.0320(7) Uani 1 1 d . . . . .
H42A H 0.418376 0.421563 0.224084 0.038 Uiso 1 1 calc R U . . .
H42B H 0.431048 0.396713 0.127248 0.038 Uiso 1 1 calc R U . . .

loop_
_atom_site_aniso_label
_atom_site_aniso_U_11
_atom_site_aniso_U_22
_atom_site_aniso_U_33
_atom_site_aniso_U_23
_atom_site_aniso_U_13
_atom_site_aniso_U_12
Ru1 0.02005(9) 0.01738(9) 0.01724(10) -0.00008(8) 0.00162(8) 0.00185(8)
Ru2 0.01788(9) 0.01871(10) 0.01837(10) 0.00163(8) 0.00095(8) 0.00203(8)
Ru3 0.01972(10) 0.02045(10) 0.02495(12) -0.00081(9) 0.00248(9) 0.00436(8)
Fe4 0.0339(2) 0.01691(19) 0.0235(2) -0.00209(17) -0.00293(19) 0.00732(18)
S1 0.0207(3) 0.0182(3) 0.0235(3) 0.0004(3) 0.0011(3) 0.0003(3)
P1 0.0204(3) 0.0163(3) 0.0160(3) 0.0004(3) 0.0006(3) 0.0011(3)
P2 0.0184(3) 0.0177(3) 0.0166(3) 0.0019(2) 0.0009(2) 0.0007(2)
O1 0.0491(16) 0.0430(15) 0.0437(16) -0.0014(13) 0.0072(14) -0.0196(13)
O2 0.0350(13) 0.0460(16) 0.0246(12) -0.0105(11) -0.0001(10) 0.0010(12)
O3 0.0481(16) 0.0367(14) 0.0412(15) 0.0017(12) -0.0101(13) -0.0170(13)
O4 0.0427(15) 0.0388(14) 0.0389(15) 0.0138(12) -0.0052(13) 0.0112(12)
O5 0.0361(14) 0.068(2) 0.0537(19) 0.0003(18) 0.0128(14) -0.0177(15)
O6 0.0466(16) 0.0405(15) 0.0365(14) -0.0123(12) -0.0008(13) 0.0046(13)
O7 0.0572(18) 0.0316(14) 0.0556(19) 0.0046(13) -0.0161(16) 0.0142(13)
C1 0.0324(16) 0.0254(15) 0.0246(15) -0.0010(12) 0.0037(13) -0.0046(13)
C1A 0.052(2) 0.056(3) 0.034(2) 0.0175(19) 0.0163(19) 0.012(2)
C2 0.0247(13) 0.0250(14) 0.0230(14) -0.0035(11) 0.0041(11) 0.0019(11)
C3 0.0254(14) 0.0273(14) 0.0241(14) 0.0048(12) -0.0001(13) -0.0005(12)
C4 0.0242(14) 0.0260(14) 0.0268(15) 0.0012(12) 0.0020(12) 0.0041(12)
C5 0.0361(17) 0.0282(15) 0.0284(16) -0.0008(13) -0.0071(14) -0.0089(14)
C6 0.0286(16) 0.0370(18) 0.0295(17) -0.0050(14) 0.0037(14) -0.0005(14)
C7 0.0300(16) 0.0265(15) 0.0368(18) -0.0028(14) -0.0014(15) 0.0054(13)
C8 0.0258(14) 0.0207(13) 0.0166(13) 0.0013(10) -0.0002(11) -0.0013(11)
C9 0.0248(15) 0.0258(15) 0.0340(17) -0.0017(13) 0.0024(13) 0.0043(12)
C10 0.042(2) 0.039(2) 0.0285(17) 0.0123(15) 0.0115(16) 0.0108(16)
C11 0.052(2) 0.0339(18) 0.0295(17) 0.0137(16) -0.0046(17) -0.0012(17)
C12 0.0375(18) 0.039(2) 0.0357(19) 0.0160(17) -0.0028(16) 0.0073(16)
C13 0.0305(17) 0.0356(18) 0.0289(17) 0.0102(14) 0.0013(14) 0.0055(14)
C14 0.0236(13) 0.0234(13) 0.0169(13) 0.0015(11) -0.0027(11) -0.0007(11)
C15 0.0289(15) 0.0249(15) 0.0227(14) -0.0018(12) -0.0016(12) -0.0002(12)
C16 0.0223(12) 0.0239(13) 0.0271(14) 0.0029(13) -0.0025(12) -0.0016(11)
C17 0.0258(15) 0.0412(19) 0.0293(16) 0.0062(15) -0.0041(13) -0.0090(14)
C18 0.0233(14) 0.0369(17) 0.0298(17) 0.0030(14) -0.0021(13) 0.0011(13)
C19 0.0263(14) 0.0261(15) 0.0245(15) 0.0000(12) -0.0010(12) 0.0023(12)
C20 0.0217(12) 0.0164(12) 0.0177(12) -0.0009(10) 0.0011(10) 0.0025(10)
C21 0.0204(12) 0.0176(12) 0.0180(12) 0.0001(10) -0.0007(10) 0.0044(10)
C22 0.0305(15) 0.0200(13) 0.0222(14) -0.0025(11) -0.0052(12) 0.0016(11)
C23 0.0308(15) 0.0207(14) 0.0298(16) -0.0026(12) -0.0054(13) -0.0031(12)
C24 0.0270(14) 0.0201(13) 0.0256(15) 0.0012(11) 0.0001(12) -0.0025(11)
C25 0.055(2) 0.0254(16) 0.039(2) -0.0010(13) -0.0021(15) 0.0167(15)
C26 0.055(2) 0.0254(16) 0.039(2) -0.0010(13) -0.0021(15) 0.0167(15)
C27 0.055(2) 0.0254(16) 0.039(2) -0.0010(13) -0.0021(15) 0.0167(15)
C28 0.055(2) 0.0254(16) 0.039(2) -0.0010(13) -0.0021(15) 0.0167(15)
C29 0.055(2) 0.0254(16) 0.039(2) -0.0010(13) -0.0021(15) 0.0167(15)
C25B 0.048(3) 0.029(2) 0.048(3) -0.0057(17) -0.0032(19) 0.0172(19)
C26B 0.048(3) 0.029(2) 0.048(3) -0.0057(17) -0.0032(19) 0.0172(19)
C27B 0.048(3) 0.029(2) 0.048(3) -0.0057(17) -0.0032(19) 0.0172(19)
C28B 0.048(3) 0.029(2) 0.048(3) -0.0057(17) -0.0032(19) 0.0172(19)
C29B 0.048(3) 0.029(2) 0.048(3) -0.0057(17) -0.0032(19) 0.0172(19)
C30 0.0196(12) 0.0199(12) 0.0188(13) 0.0004(10) -0.0006(10) 0.0014(10)
C31 0.0221(13) 0.0327(16) 0.0277(16) 0.0064(13) 0.0043(12) 0.0058(13)
C32 0.0245(13) 0.0212(13) 0.0175(13) 0.0018(10) 0.0002(11) -0.0002(10)
C33 0.0239(13) 0.0316(16) 0.0184(13) -0.0001(12) 0.0018(11) -0.0021(13)
C34 0.0311(16) 0.0352(17) 0.0232(15) -0.0038(13) 0.0067(13) -0.0007(13)
C35 0.0392(17) 0.0344(17) 0.0209(15) -0.0034(13) -0.0029(14) -0.0068(14)
C36 0.0333(16) 0.0341(16) 0.0206(14) 0.0005(13) -0.0066(14) -0.0041(14)
C37 0.0236(13) 0.0310(15) 0.0196(13) 0.0017(12) -0.0024(11) 0.0022(12)
C38 0.0217(13) 0.0205(13) 0.0198(13) 0.0017(10) 0.0020(10) -0.0008(10)
C39 0.0316(16) 0.0203(14) 0.0243(15) 0.0054(11) -0.0036(13) -0.0020(12)
C40 0.0410(19) 0.0242(15) 0.0349(19) 0.0073(14) 0.0015(16) -0.0052(14)
C41 0.0343(17) 0.0204(14) 0.048(2) -0.0005(15) 0.0001(17) -0.0065(13)
C42 0.0235(14) 0.0275(15) 0.045(2) 0.0001(15) -0.0027(15) -0.0050(12)

loop_
_atom_type_symbol
_atom_type_description
_atom_type_scat_dispersion_real
_atom_type_scat_dispersion_imag
_atom_type_scat_source
C C 0.0033 0.0016 'International Tables Vol C Tables 4.2.6.8 and 6.1.1.4'
H H 0.0000 0.0000 'International Tables Vol C Tables 4.2.6.8 and 6.1.1.4'
Fe Fe 0.3463 0.8444 'International Tables Vol C Tables 4.2.6.8 and 6.1.1.4'
O O 0.0106 0.0060 'International Tables Vol C Tables 4.2.6.8 and 6.1.1.4'
P P 0.1023 0.0942 'International Tables Vol C Tables 4.2.6.8 and 6.1.1.4'
Ru Ru -1.2594 0.8363 'International Tables Vol C Tables 4.2.6.8 and 6.1.1.4'
S S 0.1246 0.1234 'International Tables Vol C Tables 4.2.6.8 and 6.1.1.4'

loop_
_geom_angle_atom_site_label_1
_geom_angle_atom_site_label_2
_geom_angle_atom_site_label_3
_geom_angle
_geom_angle_site_symmetry_1
_geom_angle_site_symmetry_3
_geom_angle_publ_flag
C2 Ru1 C1 99.64(14) . . ?
C2 Ru1 P1 91.35(10) . . ?
C1 Ru1 P1 95.90(11) . . ?
C2 Ru1 S1 95.56(10) . . ?
C1 Ru1 S1 147.25(11) . . ?
P1 Ru1 S1 112.63(3) . . ?
C2 Ru1 Ru3 95.16(10) . . ?
C1 Ru1 Ru3 94.93(11) . . ?
P1 Ru1 Ru3 166.26(2) . . ?
S1 Ru1 Ru3 54.727(19) . . ?
C2 Ru1 Ru2 146.87(10) . . ?
C1 Ru1 Ru2 105.13(10) . . ?
P1 Ru1 Ru2 107.39(2) . . ?
S1 Ru1 Ru2 52.29(2) . . ?
Ru3 Ru1 Ru2 61.420(8) . . ?
C2 Ru1 H1H 173.4(11) . . ?
C1 Ru1 H1H 84.2(12) . . ?
P1 Ru1 H1H 83.0(11) . . ?
S1 Ru1 H1H 83.7(12) . . ?
Ru3 Ru1 H1H 89.8(12) . . ?
Ru2 Ru1 H1H 34.4(12) . . ?
C3 Ru2 C4 94.43(13) . . ?
C3 Ru2 S1 162.81(10) . . ?
C4 Ru2 S1 98.84(10) . . ?
C3 Ru2 P2 94.75(10) . . ?
C4 Ru2 P2 93.14(9) . . ?
S1 Ru2 P2 95.38(3) . . ?
C3 Ru2 Ru3 116.92(10) . . ?
C4 Ru2 Ru3 91.42(10) . . ?
S1 Ru2 Ru3 52.168(18) . . ?
P2 Ru2 Ru3 147.53(2) . . ?
C3 Ru2 Ru1 111.74(10) . . ?
C4 Ru2 Ru1 144.56(10) . . ?
S1 Ru2 Ru1 51.763(19) . . ?
P2 Ru2 Ru1 107.41(2) . . ?
Ru3 Ru2 Ru1 55.957(8) . . ?
C3 Ru2 H1H 81.1(12) . . ?
C4 Ru2 H1H 173.1(12) . . ?
S1 Ru2 H1H 84.6(13) . . ?
P2 Ru2 H1H 92.6(12) . . ?
Ru3 Ru2 H1H 85.9(13) . . ?
Ru1 Ru2 H1H 35.9(13) . . ?
C3 Ru2 H2H 79.5(13) . . ?
C4 Ru2 H2H 86.3(13) . . ?
S1 Ru2 H2H 90.4(13) . . ?
P2 Ru2 H2H 174.2(14) . . ?
Ru3 Ru2 H2H 38.3(13) . . ?
Ru1 Ru2 H2H 76.0(13) . . ?
H1H Ru2 H2H 87.6(17) . . ?
C9 Ru3 C6 93.37(15) . . ?
C9 Ru3 C7 97.95(15) . . ?
C6 Ru3 C7 99.53(16) . . ?
C9 Ru3 S1 94.10(10) . . ?
C6 Ru3 S1 152.95(11) . . ?
C7 Ru3 S1 105.12(11) . . ?
C9 Ru3 Ru1 92.07(10) . . ?
C6 Ru3 Ru1 98.94(11) . . ?
C7 Ru3 Ru1 158.39(11) . . ?
S1 Ru3 Ru1 54.844(19) . . ?
C9 Ru3 Ru2 145.60(10) . . ?
C6 Ru3 Ru2 112.34(11) . . ?
C7 Ru3 Ru2 99.74(11) . . ?
S1 Ru3 Ru2 52.81(2) . . ?
Ru1 Ru3 Ru2 62.624(8) . . ?
C9 Ru3 H2H 167.9(13) . . ?
C6 Ru3 H2H 78.6(12) . . ?
C7 Ru3 H2H 92.3(13) . . ?
S1 Ru3 H2H 89.3(12) . . ?
Ru1 Ru3 H2H 80.4(12) . . ?
Ru2 Ru3 H2H 36.5(12) . . ?
C26 Fe4 C25 40.89(9) . . ?
C27B Fe4 C24 126.5(2) . . ?
C26 Fe4 C24 142.7(2) . . ?
C25 Fe4 C24 169.69(19) . . ?
C27B Fe4 C23 102.62(19) . . ?
C26 Fe4 C23 109.8(2) . . ?
C25 Fe4 C23 148.0(2) . . ?
C24 Fe4 C23 40.84(13) . . ?
C27B Fe4 C28B 40.85(11) . . ?
C24 Fe4 C28B 108.18(19) . . ?
C23 Fe4 C28B 113.7(2) . . ?
C27B Fe4 C22 111.62(19) . . ?
C26 Fe4 C22 104.62(15) . . ?
C25 Fe4 C22 121.57(18) . . ?
C24 Fe4 C22 68.55(13) . . ?
C23 Fe4 C22 40.71(13) . . ?
C28B Fe4 C22 145.4(2) . . ?
C26 Fe4 C27 40.65(8) . . ?
C25 Fe4 C27 68.34(11) . . ?
C24 Fe4 C27 109.26(19) . . ?
C23 Fe4 C27 97.02(16) . . ?
C22 Fe4 C27 120.23(17) . . ?
C26 Fe4 C29 68.31(12) . . ?
C25 Fe4 C29 40.57(10) . . ?
C24 Fe4 C29 129.12(19) . . ?
C23 Fe4 C29 159.42(19) . . ?
C22 Fe4 C29 159.35(19) . . ?
C27 Fe4 C29 67.83(11) . . ?
C27B Fe4 C20 167.3(3) . . ?
C26 Fe4 C20 171.06(18) . . ?
C25 Fe4 C20 137.64(19) . . ?
C24 Fe4 C20 41.02(12) . . ?
C23 Fe4 C20 68.65(12) . . ?
C28B Fe4 C20 133.0(2) . . ?
C22 Fe4 C20 68.23(12) . . ?
C27 Fe4 C20 147.3(2) . . ?
C29 Fe4 C20 116.41(15) . . ?
C26 Fe4 C28 68.04(10) . . ?
C25 Fe4 C28 67.99(12) . . ?
C24 Fe4 C28 103.47(17) . . ?
C23 Fe4 C28 119.39(19) . . ?
C22 Fe4 C28 157.03(19) . . ?
C27 Fe4 C28 40.20(8) . . ?
C29 Fe4 C28 40.15(9) . . ?
C20 Fe4 C28 120.65(16) . . ?
C27B Fe4 C26B 40.47(10) . . ?
C24 Fe4 C26B 164.2(3) . . ?
C23 Fe4 C26B 125.4(2) . . ?
C28B Fe4 C26B 67.69(13) . . ?
C22 Fe4 C26B 105.66(18) . . ?
C20 Fe4 C26B 152.1(2) . . ?
Ru3 S1 Ru1 70.43(2) . . ?
Ru3 S1 Ru2 75.02(2) . . ?
Ru1 S1 Ru2 75.95(2) . . ?
C20 P1 C8 102.61(13) . . ?
C20 P1 C14 107.66(14) . . ?
C8 P1 C14 104.38(14) . . ?
C20 P1 Ru1 106.38(10) . . ?
C8 P1 Ru1 116.98(10) . . ?
C14 P1 Ru1 117.56(10) . . ?
C38 P2 C30 102.45(13) . . ?
C38 P2 C32 103.77(13) . . ?
C30 P2 C32 104.95(13) . . ?
C38 P2 Ru2 115.64(10) . . ?
C30 P2 Ru2 114.19(9) . . ?
C32 P2 Ru2 114.40(10) . . ?
O1 C1 Ru1 174.9(3) . . ?
C11 C1A C10 120.3(4) . . ?
C11 C1A H1A 119.8 . . ?
C10 C1A H1A 119.8 . . ?
O2 C2 Ru1 174.5(3) . . ?
O3 C3 Ru2 177.0(3) . . ?
O4 C4 Ru2 173.8(3) . . ?
C17 C5 C15 120.4(3) . . ?
C17 C5 H5 119.8 . . ?
C15 C5 H5 119.8 . . ?
O5 C6 Ru3 178.8(4) . . ?
O7 C7 Ru3 177.3(3) . . ?
C10 C8 C13 117.6(3) . . ?
C10 C8 P1 121.9(3) . . ?
C13 C8 P1 120.5(2) . . ?
O6 C9 Ru3 177.5(3) . . ?
C8 C10 C1A 121.1(4) . . ?
C8 C10 H10 119.4 . . ?
C1A C10 H10 119.4 . . ?
C12 C11 C1A 119.5(3) . . ?
C12 C11 H11 120.3 . . ?
C1A C11 H11 120.3 . . ?
C11 C12 C13 120.0(4) . . ?
C11 C12 H12 120.0 . . ?
C13 C12 H12 120.0 . . ?
C12 C13 C8 121.5(3) . . ?
C12 C13 H13 119.3 . . ?
C8 C13 H13 119.3 . . ?
C19 C14 C15 119.1(3) . . ?
C19 C14 P1 122.4(2) . . ?
C15 C14 P1 118.4(2) . . ?
C5 C15 C14 120.1(3) . . ?
C5 C15 H15 120.0 . . ?
C14 C15 H15 120.0 . . ?
C42 C16 C38 110.8(3) . . ?
C42 C16 H16A 109.5 . . ?
C38 C16 H16A 109.5 . . ?
C42 C16 H16B 109.5 . . ?
C38 C16 H16B 109.5 . . ?
H16A C16 H16B 108.1 . . ?
C5 C17 C18 120.1(3) . . ?
C5 C17 H17 119.9 . . ?
C18 C17 H17 119.9 . . ?
C17 C18 C19 119.9(3) . . ?
C17 C18 H18 120.0 . . ?
C19 C18 H18 120.0 . . ?
C18 C19 C14 120.4(3) . . ?
C18 C19 H19 119.8 . . ?
C14 C19 H19 119.8 . . ?
C24 C20 C21 107.5(3) . . ?
C24 C20 P1 121.1(2) . . ?
C21 C20 P1 127.1(2) . . ?
C24 C20 Fe4 68.23(17) . . ?
C21 C20 Fe4 71.06(16) . . ?
P1 C20 Fe4 144.17(17) . . ?
C22 C21 C20 107.5(3) . . ?
C22 C21 C30 127.3(3) . . ?
C20 C21 C30 125.1(3) . . ?
C22 C21 Fe4 68.11(17) . . ?
C20 C21 Fe4 68.55(16) . . ?
C30 C21 Fe4 132.09(19) . . ?
C23 C22 C21 108.7(3) . . ?
C23 C22 Fe4 69.15(19) . . ?
C21 C22 Fe4 71.76(17) . . ?
C23 C22 H22 125.6 . . ?
C21 C22 H22 125.6 . . ?
Fe4 C22 H22 125.0 . . ?
C24 C23 C22 108.0(3) . . ?
C24 C23 Fe4 69.35(18) . . ?
C22 C23 Fe4 70.14(19) . . ?
C24 C23 H23 126.0 . . ?
C22 C23 H23 126.0 . . ?
Fe4 C23 H23 126.1 . . ?
C23 C24 C20 108.2(3) . . ?
C23 C24 Fe4 69.81(19) . . ?
C20 C24 Fe4 70.75(17) . . ?
C23 C24 H24 125.9 . . ?
C20 C24 H24 125.9 . . ?
Fe4 C24 H24 125.1 . . ?
C26 C25 C29 108.0 . . ?
C26 C25 Fe4 69.4(2) . . ?
C29 C25 Fe4 70.7(2) . . ?
C26 C25 H25 126.0 . . ?
C29 C25 H25 126.0 . . ?
Fe4 C25 H25 125.4 . . ?
C25 C26 C27 108.0 . . ?
C25 C26 Fe4 69.7(2) . . ?
C27 C26 Fe4 70.65(19) . . ?
C25 C26 H26 126.0 . . ?
C27 C26 H26 126.0 . . ?
Fe4 C26 H26 125.3 . . ?
C28 C27 C26 108.0 . . ?
C28 C27 Fe4 70.6(2) . . ?
C26 C27 Fe4 68.71(19) . . ?
C28 C27 H27 126.0 . . ?
C26 C27 H27 126.0 . . ?
Fe4 C27 H27 126.3 . . ?
C29 C28 C27 108.0 . . ?
C29 C28 Fe4 69.4(2) . . ?
C27 C28 Fe4 69.20(19) . . ?
C29 C28 H28 126.0 . . ?
C27 C28 H28 126.0 . . ?
Fe4 C28 H28 127.0 . . ?
C28 C29 C25 108.0 . . ?
C28 C29 Fe4 70.45(19) . . ?
C25 C29 Fe4 68.68(19) . . ?
C28 C29 H29 126.0 . . ?
C25 C29 H29 126.0 . . ?
Fe4 C29 H29 126.4 . . ?
C26B C25B C29B 108.0 . . ?
C26B C25B Fe4 68.2(2) . . ?
C29B C25B Fe4 69.7(2) . . ?
C26B C25B H25B 126.0 . . ?
C29B C25B H25B 126.0 . . ?
Fe4 C25B H25B 127.6 . . ?
C27B C26B C25B 108.0 . . ?
C27B C26B Fe4 67.6(2) . . ?
C25B C26B Fe4 72.4(2) . . ?
C27B C26B H26B 126.0 . . ?
C25B C26B H26B 126.0 . . ?
Fe4 C26B H26B 125.5 . . ?
C26B C27B C28B 108.0 . . ?
C26B C27B Fe4 71.9(2) . . ?
C28B C27B Fe4 70.4(3) . . ?
C26B C27B H27B 126.0 . . ?
C28B C27B H27B 126.0 . . ?
Fe4 C27B H27B 123.3 . . ?
C29B C28B C27B 108.0 . . ?
C29B C28B Fe4 72.7(2) . . ?
C27B C28B Fe4 68.7(2) . . ?
C29B C28B H28B 126.0 . . ?
C27B C28B H28B 126.0 . . ?
Fe4 C28B H28B 124.2 . . ?
C28B C29B C25B 108.0 . . ?
C28B C29B Fe4 67.4(2) . . ?
C25B C29B Fe4 71.3(2) . . ?
C28B C29B H29B 126.0 . . ?
C25B C29B H29B 126.0 . . ?
Fe4 C29B H29B 126.8 . . ?
C21 C30 C31 113.5(2) . . ?
C21 C30 P2 112.95(19) . . ?
C31 C30 P2 115.3(2) . . ?
C21 C30 H30 104.5 . . ?
C31 C30 H30 104.5 . . ?
P2 C30 H30 104.5 . . ?
C30 C31 H31A 109.5 . . ?
C30 C31 H31B 109.5 . . ?
H31A C31 H31B 109.5 . . ?
C30 C31 H31C 109.5 . . ?
H31A C31 H31C 109.5 . . ?
H31B C31 H31C 109.5 . . ?
C37 C32 C33 107.0(2) . . ?
C37 C32 P2 116.5(2) . . ?
C33 C32 P2 116.3(2) . . ?
C37 C32 H32 105.3 . . ?
C33 C32 H32 105.3 . . ?
P2 C32 H32 105.3 . . ?
C34 C33 C32 111.3(3) . . ?
C34 C33 H33A 109.4 . . ?
C32 C33 H33A 109.4 . . ?
C34 C33 H33B 109.4 . . ?
C32 C33 H33B 109.4 . . ?
H33A C33 H33B 108.0 . . ?
C33 C34 C35 111.8(3) . . ?
C33 C34 H34A 109.3 . . ?
C35 C34 H34A 109.3 . . ?
C33 C34 H34B 109.3 . . ?
C35 C34 H34B 109.3 . . ?
H34A C34 H34B 107.9 . . ?
C36 C35 C34 111.0(3) . . ?
C36 C35 H35A 109.4 . . ?
C34 C35 H35A 109.4 . . ?
C36 C35 H35B 109.4 . . ?
C34 C35 H35B 109.4 . . ?
H35A C35 H35B 108.0 . . ?
C35 C36 C37 112.5(3) . . ?
C35 C36 H36A 109.1 . . ?
C37 C36 H36A 109.1 . . ?
C35 C36 H36B 109.1 . . ?
C37 C36 H36B 109.1 . . ?
H36A C36 H36B 107.8 . . ?
C36 C37 C32 110.6(3) . . ?
C36 C37 H37A 109.5 . . ?
C32 C37 H37A 109.5 . . ?
C36 C37 H37B 109.5 . . ?
C32 C37 H37B 109.5 . . ?
H37A C37 H37B 108.1 . . ?
C39 C38 C16 110.1(3) . . ?
C39 C38 P2 111.0(2) . . ?
C16 C38 P2 115.1(2) . . ?
C39 C38 H38 106.7 . . ?
C16 C38 H38 106.7 . . ?
P2 C38 H38 106.7 . . ?
C38 C39 C40 112.0(3) . . ?
C38 C39 H39A 109.2 . . ?
C40 C39 H39A 109.2 . . ?
C38 C39 H39B 109.2 . . ?
C40 C39 H39B 109.2 . . ?
H39A C39 H39B 107.9 . . ?
C41 C40 C39 110.4(3) . . ?
C41 C40 H40A 109.6 . . ?
C39 C40 H40A 109.6 . . ?
C41 C40 H40B 109.6 . . ?
C39 C40 H40B 109.6 . . ?
H40A C40 H40B 108.1 . . ?
C40 C41 C42 110.5(3) . . ?
C40 C41 H41A 109.6 . . ?
C42 C41 H41A 109.6 . . ?
C40 C41 H41B 109.6 . . ?
C42 C41 H41B 109.6 . . ?
H41A C41 H41B 108.1 . . ?
C41 C42 C16 112.4(3) . . ?
C41 C42 H42A 109.1 . . ?
C16 C42 H42A 109.1 . . ?
C41 C42 H42B 109.1 . . ?
C16 C42 H42B 109.1 . . ?
H42A C42 H42B 107.9 . . ?

loop_
_geom_bond_atom_site_label_1
_geom_bond_atom_site_label_2
_geom_bond_distance
_geom_bond_site_symmetry_2
_geom_bond_publ_flag
Ru1 C2 1.876(3) . yes
Ru1 C1 1.886(3) . yes
Ru1 P1 2.3295(8) . yes
Ru1 S1 2.3701(8) . yes
Ru1 Ru3 2.7314(3) . yes
Ru1 Ru2 2.9272(3) . yes
Ru1 H1H 1.82(4) . yes
Ru2 C3 1.897(3) . yes
Ru2 C4 1.902(3) . yes
Ru2 S1 2.3871(8) . yes
Ru2 P2 2.3887(7) . yes
Ru2 Ru3 2.8947(3) . yes
Ru2 H1H 1.76(4) . yes
Ru2 H2H 1.79(4) . yes
Ru3 C9 1.895(4) . yes
Ru3 C6 1.913(4) . yes
Ru3 C7 1.930(4) . yes
Ru3 S1 2.3667(7) . yes
Ru3 H2H 1.86(4) . yes
Fe4 C27B 2.023(6) . ?
Fe4 C26 2.031(5) . ?
Fe4 C25 2.034(5) . ?
Fe4 C24 2.037(3) . ?
Fe4 C23 2.043(3) . ?
Fe4 C28B 2.045(6) . ?
Fe4 C22 2.056(3) . ?
Fe4 C27 2.057(5) . ?
Fe4 C29 2.061(6) . ?
Fe4 C20 2.071(3) . ?
Fe4 C28 2.075(5) . ?
Fe4 C26B 2.079(6) . ?
P1 C20 1.807(3) . ?
P1 C8 1.837(3) . ?
P1 C14 1.840(3) . ?
P2 C38 1.867(3) . ?
P2 C30 1.875(3) . ?
P2 C32 1.877(3) . ?
O1 C1 1.155(4) . ?
O2 C2 1.144(4) . ?
O3 C3 1.141(4) . ?
O4 C4 1.141(4) . ?
O5 C6 1.143(4) . ?
O6 C9 1.144(4) . ?
O7 C7 1.144(4) . ?
C1A C11 1.380(6) . ?
C1A C10 1.397(5) . ?
C1A H1A 0.9500 . ?
C5 C17 1.378(5) . ?
C5 C15 1.393(5) . ?
C5 H5 0.9500 . ?
C8 C10 1.385(5) . ?
C8 C13 1.395(5) . ?
C10 H10 0.9500 . ?
C11 C12 1.377(5) . ?
C11 H11 0.9500 . ?
C12 C13 1.392(5) . ?
C12 H12 0.9500 . ?
C13 H13 0.9500 . ?
C14 C19 1.394(4) . ?
C14 C15 1.404(4) . ?
C15 H15 0.9500 . ?
C16 C42 1.535(4) . ?
C16 C38 1.535(4) . ?
C16 H16A 0.9900 . ?
C16 H16B 0.9900 . ?
C17 C18 1.392(5) . ?
C17 H17 0.9500 . ?
C18 C19 1.394(5) . ?
C18 H18 0.9500 . ?
C19 H19 0.9500 . ?
C20 C24 1.440(4) . ?
C20 C21 1.442(4) . ?
C21 C22 1.428(4) . ?
C21 C30 1.515(4) . ?
C22 C23 1.426(5) . ?
C22 H22 0.9500 . ?
C23 C24 1.424(5) . ?
C23 H23 0.9500 . ?
C24 H24 0.9500 . ?
C25 C26 1.4200 . ?
C25 C29 1.4200 . ?
C25 H25 0.9500 . ?
C26 C27 1.4200 . ?
C26 H26 0.9500 . ?
C27 C28 1.4200 . ?
C27 H27 0.9500 . ?
C28 C29 1.4200 . ?
C28 H28 0.9500 . ?
C29 H29 0.9500 . ?
C25B C26B 1.4200 . ?
C25B C29B 1.4200 . ?
C25B H25B 0.9500 . ?
C26B C27B 1.4200 . ?
C26B H26B 0.9500 . ?
C27B C28B 1.4200 . ?
C27B H27B 0.9500 . ?
C28B C29B 1.4200 . ?
C28B H28B 0.9500 . ?
C29B H29B 0.9500 . ?
C30 C31 1.532(4) . ?
C30 H30 1.0000 . ?
C31 H31A 0.9800 . ?
C31 H31B 0.9800 . ?
C31 H31C 0.9800 . ?
C32 C37 1.538(4) . ?
C32 C33 1.546(4) . ?
C32 H32 1.0000 . ?
C33 C34 1.524(5) . ?
C33 H33A 0.9900 . ?
C33 H33B 0.9900 . ?
C34 C35 1.529(5) . ?
C34 H34A 0.9900 . ?
C34 H34B 0.9900 . ?
C35 C36 1.519(5) . ?
C35 H35A 0.9900 . ?
C35 H35B 0.9900 . ?
C36 C37 1.533(4) . ?
C36 H36A 0.9900 . ?
C36 H36B 0.9900 . ?
C37 H37A 0.9900 . ?
C37 H37B 0.9900 . ?
C38 C39 1.530(4) . ?
C38 H38 1.0000 . ?
C39 C40 1.533(5) . ?
C39 H39A 0.9900 . ?
C39 H39B 0.9900 . ?
C40 C41 1.526(5) . ?
C40 H40A 0.9900 . ?
C40 H40B 0.9900 . ?
C41 C42 1.527(5) . ?
C41 H41A 0.9900 . ?
C41 H41B 0.9900 . ?
C42 H42A 0.9900 . ?
C42 H42B 0.9900 . ?

loop_
_geom_torsion_atom_site_label_1
_geom_torsion_atom_site_label_2
_geom_torsion_atom_site_label_3
_geom_torsion_atom_site_label_4
_geom_torsion
_geom_torsion_site_symmetry_1
_geom_torsion_site_symmetry_2
_geom_torsion_site_symmetry_3
_geom_torsion_site_symmetry_4
_geom_torsion_publ_flag
C20 P1 C8 C10 -114.3(3) . . . . ?
C14 P1 C8 C10 133.5(3) . . . . ?
Ru1 P1 C8 C10 1.7(3) . . . . ?
C20 P1 C8 C13 64.7(3) . . . . ?
C14 P1 C8 C13 -47.5(3) . . . . ?
Ru1 P1 C8 C13 -179.3(2) . . . . ?
C13 C8 C10 C1A -1.3(6) . . . . ?
P1 C8 C10 C1A 177.8(3) . . . . ?
C11 C1A C10 C8 -0.2(7) . . . . ?
C10 C1A C11 C12 1.5(7) . . . . ?
C1A C11 C12 C13 -1.3(7) . . . . ?
C11 C12 C13 C8 -0.2(6) . . . . ?
C10 C8 C13 C12 1.5(6) . . . . ?
P1 C8 C13 C12 -177.6(3) . . . . ?
C20 P1 C14 C19 -27.9(3) . . . . ?
C8 P1 C14 C19 80.6(3) . . . . ?
Ru1 P1 C14 C19 -147.9(2) . . . . ?
C20 P1 C14 C15 147.9(2) . . . . ?
C8 P1 C14 C15 -103.5(2) . . . . ?
Ru1 P1 C14 C15 27.9(3) . . . . ?
C17 C5 C15 C14 0.5(5) . . . . ?
C19 C14 C15 C5 1.2(4) . . . . ?
P1 C14 C15 C5 -174.8(3) . . . . ?
C15 C5 C17 C18 -1.7(5) . . . . ?
C5 C17 C18 C19 1.3(5) . . . . ?
C17 C18 C19 C14 0.4(5) . . . . ?
C15 C14 C19 C18 -1.6(5) . . . . ?
P1 C14 C19 C18 174.2(2) . . . . ?
C8 P1 C20 C24 43.2(3) . . . . ?
C14 P1 C20 C24 153.0(2) . . . . ?
Ru1 P1 C20 C24 -80.1(2) . . . . ?
C8 P1 C20 C21 -162.9(3) . . . . ?
C14 P1 C20 C21 -53.1(3) . . . . ?
Ru1 P1 C20 C21 73.7(3) . . . . ?
C8 P1 C20 Fe4 -52.3(3) . . . . ?
C14 P1 C20 Fe4 57.5(3) . . . . ?
Ru1 P1 C20 Fe4 -175.7(2) . . . . ?
C24 C20 C21 C22 -1.6(3) . . . . ?
P1 C20 C21 C22 -158.3(2) . . . . ?
Fe4 C20 C21 C22 57.1(2) . . . . ?
C24 C20 C21 C30 174.1(3) . . . . ?
P1 C20 C21 C30 17.4(4) . . . . ?
Fe4 C20 C21 C30 -127.2(3) . . . . ?
C24 C20 C21 Fe4 -58.7(2) . . . . ?
P1 C20 C21 Fe4 144.6(2) . . . . ?
C20 C21 C22 C23 2.2(3) . . . . ?
C30 C21 C22 C23 -173.5(3) . . . . ?
Fe4 C21 C22 C23 59.5(2) . . . . ?
C20 C21 C22 Fe4 -57.32(19) . . . . ?
C30 C21 C22 Fe4 127.0(3) . . . . ?
C21 C22 C23 C24 -1.9(4) . . . . ?
Fe4 C22 C23 C24 59.2(2) . . . . ?
C21 C22 C23 Fe4 -61.1(2) . . . . ?
C22 C23 C24 C20 0.9(4) . . . . ?
Fe4 C23 C24 C20 60.6(2) . . . . ?
C22 C23 C24 Fe4 -59.7(2) . . . . ?
C21 C20 C24 C23 0.5(3) . . . . ?
P1 C20 C24 C23 158.9(2) . . . . ?
Fe4 C20 C24 C23 -60.0(2) . . . . ?
C21 C20 C24 Fe4 60.48(19) . . . . ?
P1 C20 C24 Fe4 -141.1(2) . . . . ?
C29 C25 C26 C27 0.0 . . . . ?
Fe4 C25 C26 C27 -60.52(19) . . . . ?
C29 C25 C26 Fe4 60.52(19) . . . . ?
C25 C26 C27 C28 0.0 . . . . ?
Fe4 C26 C27 C28 -59.9(2) . . . . ?
C25 C26 C27 Fe4 59.9(2) . . . . ?
C26 C27 C28 C29 0.0 . . . . ?
Fe4 C27 C28 C29 -58.7(2) . . . . ?
C26 C27 C28 Fe4 58.7(2) . . . . ?
C27 C28 C29 C25 0.0 . . . . ?
Fe4 C28 C29 C25 -58.60(19) . . . . ?
C27 C28 C29 Fe4 58.60(19) . . . . ?
C26 C25 C29 C28 0.0 . . . . ?
Fe4 C25 C29 C28 59.70(19) . . . . ?
C26 C25 C29 Fe4 -59.70(19) . . . . ?
C29B C25B C26B C27B 0.0 . . . . ?
Fe4 C25B C26B C27B -58.5(2) . . . . ?
C29B C25B C26B Fe4 58.5(2) . . . . ?
C25B C26B C27B C28B 0.0 . . . . ?
Fe4 C26B C27B C28B -61.5(3) . . . . ?
C25B C26B C27B Fe4 61.5(3) . . . . ?
C26B C27B C28B C29B 0.0 . . . . ?
Fe4 C27B C28B C29B -62.5(2) . . . . ?
C26B C27B C28B Fe4 62.5(2) . . . . ?
C27B C28B C29B C25B 0.0 . . . . ?
Fe4 C28B C29B C25B -59.9(2) . . . . ?
C27B C28B C29B Fe4 59.9(2) . . . . ?
C26B C25B C29B C28B 0.0 . . . . ?
Fe4 C25B C29B C28B 57.6(2) . . . . ?
C26B C25B C29B Fe4 -57.6(2) . . . . ?
C22 C21 C30 C31 -66.5(4) . . . . ?
C20 C21 C30 C31 118.6(3) . . . . ?
Fe4 C21 C30 C31 26.7(4) . . . . ?
C22 C21 C30 P2 67.1(3) . . . . ?
C20 C21 C30 P2 -107.8(3) . . . . ?
Fe4 C21 C30 P2 160.33(18) . . . . ?
C38 P2 C30 C21 166.7(2) . . . . ?
C32 P2 C30 C21 -85.2(2) . . . . ?
Ru2 P2 C30 C21 40.8(2) . . . . ?
C38 P2 C30 C31 -60.6(2) . . . . ?
C32 P2 C30 C31 47.6(3) . . . . ?
Ru2 P2 C30 C31 173.6(2) . . . . ?
C38 P2 C32 C37 -96.5(2) . . . . ?
C30 P2 C32 C37 156.3(2) . . . . ?
Ru2 P2 C32 C37 30.4(2) . . . . ?
C38 P2 C32 C33 31.2(3) . . . . ?
C30 P2 C32 C33 -76.0(2) . . . . ?
Ru2 P2 C32 C33 158.05(19) . . . . ?
C37 C32 C33 C34 -60.3(3) . . . . ?
P2 C32 C33 C34 167.5(2) . . . . ?
C32 C33 C34 C35 57.6(4) . . . . ?
C33 C34 C35 C36 -52.2(4) . . . . ?
C34 C35 C36 C37 52.5(4) . . . . ?
C35 C36 C37 C32 -57.8(4) . . . . ?
C33 C32 C37 C36 59.8(3) . . . . ?
P2 C32 C37 C36 -168.1(2) . . . . ?
C42 C16 C38 C39 -54.7(3) . . . . ?
C42 C16 C38 P2 178.9(2) . . . . ?
C30 P2 C38 C39 -170.7(2) . . . . ?
C32 P2 C38 C39 80.3(2) . . . . ?
Ru2 P2 C38 C39 -45.8(2) . . . . ?
C30 P2 C38 C16 -44.8(2) . . . . ?
C32 P2 C38 C16 -153.8(2) . . . . ?
Ru2 P2 C38 C16 80.1(2) . . . . ?
C16 C38 C39 C40 56.6(4) . . . . ?
P2 C38 C39 C40 -174.8(2) . . . . ?
C38 C39 C40 C41 -57.4(4) . . . . ?
C39 C40 C41 C42 55.9(4) . . . . ?
C40 C41 C42 C16 -55.8(4) . . . . ?
C38 C16 C42 C41 55.4(4) . . . . ?
